data_4518223
loop_
_publ_author_name
'Basri, Rabia'
'Khalid, Muhammad'
'Shafiq, Zahid'
'Tahir, Muhammad Suleman'
'Khan, Muhammad Usman'
'Tahir, Muhammad Nawaz'
'Naseer, Muhammad Moazzam'
'Braga, Ataualpa Albert Carmo'

_publ_section_title
;
 Exploration of Chromone-Based Thiosemicarbazone Derivatives: SC-XRD/DFT,
 Spectral (IR, UV-Vis) Characterization, and Quantum Chemical Analysis.
;
_journal_issue 46
_journal_name_full 'ACS omega'
_journal_page_first 30176
_journal_page_last 30188
_journal_paper_doi 10.1021/acsomega.0c04653
_journal_volume 5
_journal_year 2020
_chemical_formula_iupac 'C26 H23 N3 O3 S'
_chemical_formula_moiety 'C26 H23 N3 O3 S'
_chemical_formula_sum 'C26 H23 N3 O3 S'
_chemical_formula_weight 457.53
_chemical_name_systematic
;
(2E)-N-(2,4-dimethylphenyl)-2-({2-[(2-oxo-2H-1-benzopyran-3-yl)methoxy]phenyl}
methylidene)hydrazine-1-carbothioamide
;
_space_group_crystal_system triclinic
_space_group_IT_number 2
_space_group_name_Hall '-P 1'
_space_group_name_H-M_alt 'P -1'
_atom_sites_solution_hydrogens geom
_atom_sites_solution_primary direct
_atom_sites_solution_secondary difmap
_audit_creation_method SHELXL-2018/3
_cell_angle_alpha 88.841(6)
_cell_angle_beta 89.295(6)
_cell_angle_gamma 71.562(6)
_cell_formula_units_Z 2
_cell_length_a 8.2958(13)
_cell_length_b 11.681(3)
_cell_length_c 12.753(3)
_cell_measurement_reflns_used 3254
_cell_measurement_temperature 296(2)
_cell_measurement_theta_max 26.000
_cell_measurement_theta_min 2.588
_cell_volume 1172.1(4)
_computing_cell_refinement 'SAINT (Bruker, 2007)'
_computing_data_collection 'APEX2 (Bruker, 2007)'
_computing_data_reduction 'SAINT (Bruker, 2007)'
_computing_molecular_graphics 'ORTEP-3 for Windows (Farrugia, 1997) and PLATON (Spek, 2009)'
_computing_publication_material
;
WinGX (Farrugia, 1999) and PLATON (Spek, 2009)
;
_computing_structure_refinement 'SHELXL-2018/3  (Sheldrick, 2015)'
_computing_structure_solution 'SHELXS97 (Sheldrick, 2008)'
_diffrn_ambient_temperature 296(2)
_diffrn_detector_area_resol_mean 8.11
_diffrn_measured_fraction_theta_full 0.995
_diffrn_measured_fraction_theta_max 0.995
_diffrn_measurement_device_type 'Bruker Kappa APEXII CCD'
_diffrn_measurement_method \w
_diffrn_radiation_monochromator graphite
_diffrn_radiation_source 'fine-focus sealed tube'
_diffrn_radiation_type MoK\a
_diffrn_radiation_wavelength 0.71073
_diffrn_reflns_av_R_equivalents 0.0557
_diffrn_reflns_av_unetI/netI 0.0572
_diffrn_reflns_limit_h_max 10
_diffrn_reflns_limit_h_min -10
_diffrn_reflns_limit_k_max 14
_diffrn_reflns_limit_k_min -14
_diffrn_reflns_limit_l_max 15
_diffrn_reflns_limit_l_min -15
_diffrn_reflns_number 15784
_diffrn_reflns_theta_full 26.000
_diffrn_reflns_theta_max 26.000
_diffrn_reflns_theta_min 2.588
_diffrn_standards_number 0
_exptl_absorpt_coefficient_mu 0.171
_exptl_absorpt_correction_T_max 0.970
_exptl_absorpt_correction_T_min 0.915
_exptl_absorpt_correction_type multi-scan
_exptl_absorpt_process_details '(SADABS; Bruker, 2005)'
_exptl_crystal_colour 'light yellow'
_exptl_crystal_density_diffrn 1.296
_exptl_crystal_density_method 'not measured'
_exptl_crystal_description prism
_exptl_crystal_F_000 480
_exptl_crystal_size_max 0.38
_exptl_crystal_size_mid 0.32
_exptl_crystal_size_min 0.24
_refine_diff_density_max 0.327
_refine_diff_density_min -0.215
_refine_diff_density_rms 0.048
_refine_ls_extinction_method none
_refine_ls_goodness_of_fit_ref 1.018
_refine_ls_hydrogen_treatment constr
_refine_ls_matrix_type full
_refine_ls_number_parameters 300
_refine_ls_number_reflns 4588
_refine_ls_number_restraints 0
_refine_ls_restrained_S_all 1.018
_refine_ls_R_factor_all 0.0765
_refine_ls_R_factor_gt 0.0506
_refine_ls_shift/su_max 0.000
_refine_ls_shift/su_mean 0.000
_refine_ls_structure_factor_coef Fsqd
_refine_ls_weighting_details 'w=1/[\s^2^(Fo^2^)+(0.0842P)^2^+0.0400P] where P=(Fo^2^+2Fc^2^)/3'
_refine_ls_weighting_scheme calc
_refine_ls_wR_factor_gt 0.1349
_refine_ls_wR_factor_ref 0.1519
_reflns_number_gt 3254
_reflns_number_total 4588
_reflns_threshold_expression I>2\s(I)
_cod_data_source_file ao0c04653_si_003.cif
_cod_data_source_block RB3BZUN
_cod_depositor_comments 'Adding full bibliography for 4518223--4518224.cif.'
_cod_database_code 4518223
_shelx_shelxl_version_number 2018/3
_shelx_space_group_comment
;
The symmetry employed for this shelxl refinement is uniquely defined
by the following loop, which should always be used as a source of
symmetry information in preference to the above space-group names.
They are only intended as comments.
;

loop_
_space_group_symop_operation_xyz
'x, y, z'
'-x, -y, -z'

loop_
_atom_site_label
_atom_site_type_symbol
_atom_site_fract_x
_atom_site_fract_y
_atom_site_fract_z
_atom_site_U_iso_or_equiv
_atom_site_adp_type
_atom_site_occupancy
_atom_site_site_symmetry_order
_atom_site_calc_flag
_atom_site_refinement_flags_posn
_atom_site_refinement_flags_adp
_atom_site_refinement_flags_occupancy
_atom_site_disorder_assembly
_atom_site_disorder_group
S1 S 0.73548(7) 0.42097(5) -0.09070(5) 0.0479(2) Uani 1 1 d . . . . .
O1 O 0.3068(2) 1.00913(17) 0.43210(12) 0.0567(5) Uani 1 1 d . . . . .
O2 O 0.2788(2) 1.13856(18) 0.30046(14) 0.0679(5) Uani 1 1 d . . . . .
O3 O 0.1791(2) 0.98827(14) 0.11075(12) 0.0523(4) Uani 1 1 d . . . . .
N1 N 0.5105(2) 0.76974(15) -0.08373(14) 0.0389(4) Uani 1 1 d . . . . .
N2 N 0.5566(2) 0.64817(15) -0.06017(14) 0.0458(5) Uani 1 1 d . . . . .
H2A H 0.498831 0.621542 -0.014936 0.055 Uiso 1 1 calc R U . . .
N3 N 0.7842(2) 0.62150(16) -0.16913(14) 0.0433(5) Uani 1 1 d . . . . .
H3A H 0.748014 0.698482 -0.178796 0.052 Uiso 1 1 calc R U . . .
C1 C 0.2625(3) 0.9195(2) 0.48470(17) 0.0456(6) Uani 1 1 d . . . . .
C2 C 0.3417(3) 0.8786(3) 0.5787(2) 0.0647(8) Uani 1 1 d . . . . .
H2 H 0.423573 0.909826 0.604056 0.078 Uiso 1 1 calc R U . . .
C3 C 0.2976(4) 0.7904(3) 0.6348(2) 0.0729(9) Uani 1 1 d . . . . .
H3 H 0.351098 0.761349 0.698022 0.088 Uiso 1 1 calc R U . . .
C4 C 0.1757(4) 0.7452(3) 0.5979(3) 0.0764(9) Uani 1 1 d . . . . .
H4 H 0.145369 0.686861 0.636771 0.092 Uiso 1 1 calc R U . . .
C5 C 0.0984(4) 0.7861(2) 0.5040(2) 0.0670(8) Uani 1 1 d . . . . .
H5 H 0.015218 0.755520 0.479885 0.080 Uiso 1 1 calc R U . . .
C6 C 0.1426(3) 0.8733(2) 0.44352(18) 0.0457(6) Uani 1 1 d . . . . .
C7 C 0.0719(3) 0.9190(2) 0.34283(19) 0.0499(6) Uani 1 1 d . . . . .
H7 H -0.007333 0.888257 0.313133 0.060 Uiso 1 1 calc R U . . .
C8 C 0.1172(3) 1.0044(2) 0.29125(17) 0.0432(5) Uani 1 1 d . . . . .
C9 C 0.2360(3) 1.0567(2) 0.33758(18) 0.0462(6) Uani 1 1 d . . . . .
C10 C 0.0528(3) 1.0530(3) 0.18454(18) 0.0561(7) Uani 1 1 d . . . . .
H10A H -0.055032 1.040254 0.171135 0.067 Uiso 1 1 calc R U . . .
H10B H 0.037153 1.138762 0.179416 0.067 Uiso 1 1 calc R U . . .
C11 C 0.2035(3) 1.04170(18) 0.01841(16) 0.0362(5) Uani 1 1 d . . . . .
C12 C 0.1197(3) 1.1607(2) -0.01172(19) 0.0488(6) Uani 1 1 d . . . . .
H12 H 0.033811 1.209153 0.030403 0.059 Uiso 1 1 calc R U . . .
C13 C 0.1641(3) 1.2066(2) -0.1039(2) 0.0568(7) Uani 1 1 d . . . . .
H13 H 0.108875 1.286499 -0.123195 0.068 Uiso 1 1 calc R U . . .
C14 C 0.2894(3) 1.1355(2) -0.1677(2) 0.0565(7) Uani 1 1 d . . . . .
H14 H 0.320758 1.168150 -0.228780 0.068 Uiso 1 1 calc R U . . .
C15 C 0.3683(3) 1.0160(2) -0.14130(18) 0.0438(5) Uani 1 1 d . . . . .
H15 H 0.451355 0.967843 -0.185343 0.053 Uiso 1 1 calc R U . . .
C16 C 0.3244(2) 0.96687(18) -0.04889(16) 0.0338(5) Uani 1 1 d . . . . .
C17 C 0.3963(3) 0.83770(18) -0.02447(16) 0.0370(5) Uani 1 1 d . . . . .
H17 H 0.358648 0.805081 0.034424 0.044 Uiso 1 1 calc R U . . .
C18 C 0.6925(3) 0.57072(18) -0.10804(16) 0.0381(5) Uani 1 1 d . . . . .
C19 C 0.9403(3) 0.55363(18) -0.21942(17) 0.0392(5) Uani 1 1 d . . . . .
C20 C 0.9375(3) 0.5021(2) -0.31572(18) 0.0480(6) Uani 1 1 d . . . . .
C21 C 1.0930(3) 0.4376(2) -0.3603(2) 0.0569(7) Uani 1 1 d . . . . .
H21 H 1.093478 0.401408 -0.424631 0.068 Uiso 1 1 calc R U . . .
C22 C 1.2472(3) 0.4251(2) -0.3126(2) 0.0533(7) Uani 1 1 d . . . . .
C23 C 1.2445(3) 0.4788(2) -0.2177(2) 0.0551(7) Uani 1 1 d . . . . .
H23 H 1.346208 0.472449 -0.184548 0.066 Uiso 1 1 calc R U . . .
C24 C 1.0916(3) 0.5424(2) -0.17066(19) 0.0498(6) Uani 1 1 d . . . . .
H24 H 1.091425 0.577670 -0.105896 0.060 Uiso 1 1 calc R U . . .
C25 C 0.7708(3) 0.5158(3) -0.3686(2) 0.0849(11) Uani 1 1 d . . . . .
H25A H 0.703797 0.480203 -0.324840 0.127 Uiso 1 1 calc R U . . .
H25B H 0.791799 0.476021 -0.434820 0.127 Uiso 1 1 calc R U . . .
H25C H 0.710493 0.599965 -0.379665 0.127 Uiso 1 1 calc R U . . .
C26 C 1.4147(4) 0.3539(3) -0.3648(3) 0.0835(10) Uani 1 1 d . . . . .
H26A H 1.396530 0.293052 -0.408286 0.125 Uiso 1 1 calc R U . . .
H26B H 1.496675 0.316262 -0.311841 0.125 Uiso 1 1 calc R U . . .
H26C H 1.456212 0.407652 -0.407054 0.125 Uiso 1 1 calc R U . . .

loop_
_atom_site_aniso_label
_atom_site_aniso_U_11
_atom_site_aniso_U_22
_atom_site_aniso_U_33
_atom_site_aniso_U_23
_atom_site_aniso_U_13
_atom_site_aniso_U_12
S1 0.0488(4) 0.0279(3) 0.0589(4) 0.0046(2) 0.0187(3) -0.0015(2)
O1 0.0519(10) 0.0821(13) 0.0489(10) 0.0137(9) -0.0080(8) -0.0400(9)
O2 0.0699(12) 0.0792(14) 0.0649(12) 0.0196(10) -0.0002(9) -0.0392(11)
O3 0.0618(11) 0.0429(9) 0.0395(9) -0.0035(7) 0.0148(8) 0.0014(8)
N1 0.0403(10) 0.0276(9) 0.0432(10) 0.0022(8) 0.0083(8) -0.0035(8)
N2 0.0490(11) 0.0287(10) 0.0516(11) 0.0024(8) 0.0227(9) -0.0017(8)
N3 0.0472(11) 0.0263(9) 0.0523(11) 0.0008(8) 0.0170(9) -0.0064(8)
C1 0.0370(13) 0.0534(15) 0.0441(13) 0.0021(11) 0.0063(10) -0.0116(11)
C2 0.0481(15) 0.089(2) 0.0535(16) 0.0128(15) -0.0013(12) -0.0181(14)
C3 0.068(2) 0.076(2) 0.0572(17) 0.0206(15) 0.0054(15) 0.0011(16)
C4 0.094(2) 0.0488(17) 0.079(2) 0.0129(15) 0.0215(19) -0.0140(16)
C5 0.079(2) 0.0458(16) 0.081(2) -0.0043(14) 0.0078(16) -0.0278(14)
C6 0.0453(13) 0.0405(13) 0.0509(14) -0.0075(10) 0.0074(11) -0.0130(10)
C7 0.0443(14) 0.0538(15) 0.0537(14) -0.0172(12) 0.0037(11) -0.0177(11)
C8 0.0355(12) 0.0532(15) 0.0367(12) -0.0097(10) 0.0057(10) -0.0077(10)
C9 0.0375(13) 0.0586(16) 0.0416(13) 0.0028(11) 0.0061(10) -0.0145(11)
C10 0.0442(14) 0.0732(18) 0.0401(13) -0.0100(12) 0.0035(11) -0.0025(12)
C11 0.0361(12) 0.0328(11) 0.0378(11) -0.0039(9) -0.0023(9) -0.0081(9)
C12 0.0440(13) 0.0331(12) 0.0608(15) -0.0071(11) 0.0033(11) 0.0002(10)
C13 0.0570(16) 0.0311(13) 0.0737(18) 0.0107(12) 0.0011(13) -0.0024(11)
C14 0.0588(16) 0.0418(14) 0.0639(16) 0.0176(12) 0.0058(13) -0.0102(12)
C15 0.0390(12) 0.0397(13) 0.0484(13) 0.0038(10) 0.0060(10) -0.0070(10)
C16 0.0311(11) 0.0281(11) 0.0399(11) -0.0006(9) -0.0024(9) -0.0058(8)
C17 0.0395(12) 0.0324(11) 0.0353(11) 0.0012(9) 0.0062(9) -0.0062(9)
C18 0.0399(12) 0.0296(11) 0.0390(11) 0.0006(9) 0.0080(9) -0.0030(9)
C19 0.0405(12) 0.0296(11) 0.0451(12) -0.0004(9) 0.0145(10) -0.0083(9)
C20 0.0414(13) 0.0538(15) 0.0539(14) -0.0080(11) 0.0158(11) -0.0224(11)
C21 0.0605(17) 0.0575(17) 0.0599(15) -0.0210(12) 0.0263(13) -0.0288(13)
C22 0.0437(14) 0.0401(14) 0.0726(18) 0.0013(12) 0.0228(12) -0.0093(11)
C23 0.0425(14) 0.0541(16) 0.0646(17) 0.0099(13) 0.0026(12) -0.0103(12)
C24 0.0542(15) 0.0423(14) 0.0502(14) -0.0005(11) 0.0045(11) -0.0115(11)
C25 0.0560(18) 0.142(3) 0.0670(19) -0.035(2) 0.0150(15) -0.0449(19)
C26 0.0538(18) 0.077(2) 0.109(3) -0.0064(18) 0.0386(17) -0.0071(15)

loop_
_atom_type_symbol
_atom_type_description
_atom_type_scat_dispersion_real
_atom_type_scat_dispersion_imag
_atom_type_scat_source
C C 0.0033 0.0016 'International Tables Vol C Tables 4.2.6.8 and 6.1.1.4'
H H 0.0000 0.0000 'International Tables Vol C Tables 4.2.6.8 and 6.1.1.4'
N N 0.0061 0.0033 'International Tables Vol C Tables 4.2.6.8 and 6.1.1.4'
O O 0.0106 0.0060 'International Tables Vol C Tables 4.2.6.8 and 6.1.1.4'
S S 0.1246 0.1234 'International Tables Vol C Tables 4.2.6.8 and 6.1.1.4'

loop_
_geom_angle_atom_site_label_1
_geom_angle_atom_site_label_2
_geom_angle_atom_site_label_3
_geom_angle
_geom_angle_site_symmetry_1
_geom_angle_site_symmetry_3
_geom_angle_publ_flag
C1 O1 C9 122.33(18) . . ?
C11 O3 C10 120.57(18) . . ?
C17 N1 N2 115.56(17) . . ?
C18 N2 N1 120.03(17) . . ?
C18 N2 H2A 120.0 . . ?
N1 N2 H2A 120.0 . . ?
C18 N3 C19 123.19(17) . . ?
C18 N3 H3A 118.4 . . ?
C19 N3 H3A 118.4 . . ?
O1 C1 C2 117.3(2) . . ?
O1 C1 C6 120.6(2) . . ?
C2 C1 C6 122.1(2) . . ?
C1 C2 C3 118.9(3) . . ?
C1 C2 H2 120.6 . . ?
C3 C2 H2 120.6 . . ?
C4 C3 C2 120.6(3) . . ?
C4 C3 H3 119.7 . . ?
C2 C3 H3 119.7 . . ?
C5 C4 C3 120.0(3) . . ?
C5 C4 H4 120.0 . . ?
C3 C4 H4 120.0 . . ?
C4 C5 C6 121.2(3) . . ?
C4 C5 H5 119.4 . . ?
C6 C5 H5 119.4 . . ?
C1 C6 C5 117.2(2) . . ?
C1 C6 C7 117.8(2) . . ?
C5 C6 C7 125.0(2) . . ?
C8 C7 C6 121.5(2) . . ?
C8 C7 H7 119.3 . . ?
C6 C7 H7 119.3 . . ?
C7 C8 C9 120.3(2) . . ?
C7 C8 C10 124.1(2) . . ?
C9 C8 C10 115.6(2) . . ?
O2 C9 O1 116.8(2) . . ?
O2 C9 C8 125.8(2) . . ?
O1 C9 C8 117.4(2) . . ?
O3 C10 C8 106.36(18) . . ?
O3 C10 H10A 110.5 . . ?
C8 C10 H10A 110.5 . . ?
O3 C10 H10B 110.5 . . ?
C8 C10 H10B 110.5 . . ?
H10A C10 H10B 108.6 . . ?
O3 C11 C12 125.50(19) . . ?
O3 C11 C16 114.86(18) . . ?
C12 C11 C16 119.6(2) . . ?
C13 C12 C11 120.0(2) . . ?
C13 C12 H12 120.0 . . ?
C11 C12 H12 120.0 . . ?
C12 C13 C14 120.7(2) . . ?
C12 C13 H13 119.7 . . ?
C14 C13 H13 119.7 . . ?
C13 C14 C15 120.0(2) . . ?
C13 C14 H14 120.0 . . ?
C15 C14 H14 120.0 . . ?
C14 C15 C16 120.4(2) . . ?
C14 C15 H15 119.8 . . ?
C16 C15 H15 119.8 . . ?
C15 C16 C11 119.06(19) . . ?
C15 C16 C17 120.89(19) . . ?
C11 C16 C17 119.97(18) . . ?
N1 C17 C16 120.25(18) . . ?
N1 C17 H17 119.9 . . ?
C16 C17 H17 119.9 . . ?
N3 C18 N2 115.62(18) . . ?
N3 C18 S1 124.19(16) . . ?
N2 C18 S1 120.19(16) . . ?
C24 C19 C20 120.9(2) . . ?
C24 C19 N3 118.8(2) . . ?
C20 C19 N3 120.3(2) . . ?
C19 C20 C21 117.5(2) . . ?
C19 C20 C25 120.3(2) . . ?
C21 C20 C25 122.2(2) . . ?
C22 C21 C20 122.7(2) . . ?
C22 C21 H21 118.7 . . ?
C20 C21 H21 118.7 . . ?
C23 C22 C21 118.0(2) . . ?
C23 C22 C26 121.2(3) . . ?
C21 C22 C26 120.8(3) . . ?
C22 C23 C24 120.7(2) . . ?
C22 C23 H23 119.6 . . ?
C24 C23 H23 119.6 . . ?
C19 C24 C23 120.2(2) . . ?
C19 C24 H24 119.9 . . ?
C23 C24 H24 119.9 . . ?
C20 C25 H25A 109.5 . . ?
C20 C25 H25B 109.5 . . ?
H25A C25 H25B 109.5 . . ?
C20 C25 H25C 109.5 . . ?
H25A C25 H25C 109.5 . . ?
H25B C25 H25C 109.5 . . ?
C22 C26 H26A 109.5 . . ?
C22 C26 H26B 109.5 . . ?
H26A C26 H26B 109.5 . . ?
C22 C26 H26C 109.5 . . ?
H26A C26 H26C 109.5 . . ?
H26B C26 H26C 109.5 . . ?

loop_
_geom_bond_atom_site_label_1
_geom_bond_atom_site_label_2
_geom_bond_distance
_geom_bond_site_symmetry_2
_geom_bond_publ_flag
S1 C18 1.682(2) . ?
O1 C1 1.375(3) . ?
O1 C9 1.375(3) . ?
O2 C9 1.207(3) . ?
O3 C11 1.364(3) . ?
O3 C10 1.435(3) . ?
N1 C17 1.277(2) . ?
N1 N2 1.377(2) . ?
N2 C18 1.350(3) . ?
N2 H2A 0.8600 . ?
N3 C18 1.338(3) . ?
N3 C19 1.438(3) . ?
N3 H3A 0.8600 . ?
C1 C2 1.377(3) . ?
C1 C6 1.385(3) . ?
C2 C3 1.382(4) . ?
C2 H2 0.9300 . ?
C3 C4 1.372(5) . ?
C3 H3 0.9300 . ?
C4 C5 1.370(4) . ?
C4 H4 0.9300 . ?
C5 C6 1.401(4) . ?
C5 H5 0.9300 . ?
C6 C7 1.439(3) . ?
C7 C8 1.332(3) . ?
C7 H7 0.9300 . ?
C8 C9 1.451(3) . ?
C8 C10 1.501(3) . ?
C10 H10A 0.9700 . ?
C10 H10B 0.9700 . ?
C11 C12 1.392(3) . ?
C11 C16 1.400(3) . ?
C12 C13 1.376(3) . ?
C12 H12 0.9300 . ?
C13 C14 1.376(3) . ?
C13 H13 0.9300 . ?
C14 C15 1.378(3) . ?
C14 H14 0.9300 . ?
C15 C16 1.395(3) . ?
C15 H15 0.9300 . ?
C16 C17 1.465(3) . ?
C17 H17 0.9300 . ?
C19 C24 1.375(3) . ?
C19 C20 1.382(3) . ?
C20 C21 1.392(3) . ?
C20 C25 1.507(4) . ?
C21 C22 1.388(4) . ?
C21 H21 0.9300 . ?
C22 C23 1.370(4) . ?
C22 C26 1.528(3) . ?
C23 C24 1.387(3) . ?
C23 H23 0.9300 . ?
C24 H24 0.9300 . ?
C25 H25A 0.9600 . ?
C25 H25B 0.9600 . ?
C25 H25C 0.9600 . ?
C26 H26A 0.9600 . ?
C26 H26B 0.9600 . ?
C26 H26C 0.9600 . ?

loop_
_geom_hbond_atom_site_label_D
_geom_hbond_atom_site_label_H
_geom_hbond_atom_site_label_A
_geom_hbond_distance_DH
_geom_hbond_distance_HA
_geom_hbond_distance_DA
_geom_hbond_angle_DHA
_geom_hbond_site_symmetry_A
_geom_hbond_publ_flag
N2 H2A S1 0.86 2.52 3.3595(19) 164.9 2_665 yes
N3 H3A O2 0.86 2.39 3.137(3) 145.8 2_675 yes
C2 H2 O2 0.93 2.66 3.468(3) 146.1 2_676 yes
C24 H24 S1 0.93 2.91 3.730(3) 148.2 2_765 yes

loop_
_geom_torsion_atom_site_label_1
_geom_torsion_atom_site_label_2
_geom_torsion_atom_site_label_3
_geom_torsion_atom_site_label_4
_geom_torsion
_geom_torsion_site_symmetry_1
_geom_torsion_site_symmetry_2
_geom_torsion_site_symmetry_3
_geom_torsion_site_symmetry_4
_geom_torsion_publ_flag
C17 N1 N2 C18 -170.5(2) . . . . ?
C9 O1 C1 C2 179.9(2) . . . . ?
C9 O1 C1 C6 0.0(3) . . . . ?
O1 C1 C2 C3 178.7(2) . . . . ?
C6 C1 C2 C3 -1.4(4) . . . . ?
C1 C2 C3 C4 -0.7(4) . . . . ?
C2 C3 C4 C5 1.1(5) . . . . ?
C3 C4 C5 C6 0.5(4) . . . . ?
O1 C1 C6 C5 -177.1(2) . . . . ?
C2 C1 C6 C5 2.9(4) . . . . ?
O1 C1 C6 C7 2.3(3) . . . . ?
C2 C1 C6 C7 -177.7(2) . . . . ?
C4 C5 C6 C1 -2.5(4) . . . . ?
C4 C5 C6 C7 178.2(2) . . . . ?
C1 C6 C7 C8 -1.1(4) . . . . ?
C5 C6 C7 C8 178.2(2) . . . . ?
C6 C7 C8 C9 -2.2(4) . . . . ?
C6 C7 C8 C10 177.9(2) . . . . ?
C1 O1 C9 O2 176.9(2) . . . . ?
C1 O1 C9 C8 -3.2(3) . . . . ?
C7 C8 C9 O2 -175.9(2) . . . . ?
C10 C8 C9 O2 4.1(4) . . . . ?
C7 C8 C9 O1 4.3(3) . . . . ?
C10 C8 C9 O1 -175.73(19) . . . . ?
C11 O3 C10 C8 -149.6(2) . . . . ?
C7 C8 C10 O3 -96.7(3) . . . . ?
C9 C8 C10 O3 83.3(3) . . . . ?
C10 O3 C11 C12 3.3(3) . . . . ?
C10 O3 C11 C16 -176.87(19) . . . . ?
O3 C11 C12 C13 175.4(2) . . . . ?
C16 C11 C12 C13 -4.4(4) . . . . ?
C11 C12 C13 C14 0.9(4) . . . . ?
C12 C13 C14 C15 2.0(4) . . . . ?
C13 C14 C15 C16 -1.2(4) . . . . ?
C14 C15 C16 C11 -2.3(3) . . . . ?
C14 C15 C16 C17 174.6(2) . . . . ?
O3 C11 C16 C15 -174.77(19) . . . . ?
C12 C11 C16 C15 5.1(3) . . . . ?
O3 C11 C16 C17 8.3(3) . . . . ?
C12 C11 C16 C17 -171.78(19) . . . . ?
N2 N1 C17 C16 -173.45(18) . . . . ?
C15 C16 C17 N1 5.4(3) . . . . ?
C11 C16 C17 N1 -177.76(19) . . . . ?
C19 N3 C18 N2 174.9(2) . . . . ?
C19 N3 C18 S1 -6.1(3) . . . . ?
N1 N2 C18 N3 6.4(3) . . . . ?
N1 N2 C18 S1 -172.59(16) . . . . ?
C18 N3 C19 C24 -94.9(3) . . . . ?
C18 N3 C19 C20 85.9(3) . . . . ?
C24 C19 C20 C21 0.8(3) . . . . ?
N3 C19 C20 C21 179.9(2) . . . . ?
C24 C19 C20 C25 -179.6(2) . . . . ?
N3 C19 C20 C25 -0.4(4) . . . . ?
C19 C20 C21 C22 -0.8(4) . . . . ?
C25 C20 C21 C22 179.5(3) . . . . ?
C20 C21 C22 C23 0.1(4) . . . . ?
C20 C21 C22 C26 -179.7(2) . . . . ?
C21 C22 C23 C24 0.7(4) . . . . ?
C26 C22 C23 C24 -179.5(2) . . . . ?
C20 C19 C24 C23 0.0(3) . . . . ?
N3 C19 C24 C23 -179.2(2) . . . . ?
C22 C23 C24 C19 -0.7(4) . . . . ?
